data_2003263
loop_
_publ_author_name
'Ingham, S. L.'
'Lenman, M. M.'

_publ_section_title
;
 <i>N</i>-[2(<i>R</i>)-Bromopropanoyl]-(2<i>S</i>)-proline Methyl Ester
;
_journal_issue 3
_journal_name_full 'Acta Crystallographica Section C'
_journal_page_first 537
_journal_page_last 538
_journal_paper_doi 10.1107/S0108270194007961
_journal_volume 51
_journal_year 1995
_chemical_formula_sum 'C9 H14 Br N O3'
_chemical_formula_weight 264.12
_chemical_name_systematic
;
 N-(2R)-bromopropionyl-(2S)-proline methyl ester
;
_space_group_IT_number 145
_symmetry_cell_setting trigonal
_symmetry_space_group_name_Hall 'P 32'
_symmetry_space_group_name_H-M 'P 32'
_audit_creation_method SHELXL
_cell_angle_alpha 90.00
_cell_angle_beta 90.00
_cell_angle_gamma 120.00
_cell_formula_units_Z 3
_cell_length_a 9.793(1)
_cell_length_b 9.793(1)
_cell_length_c 9.978(2)
_cell_measurement_reflns_used 25
_cell_measurement_temperature 293(10)
_cell_measurement_theta_max 18.68
_cell_measurement_theta_min 16.97
_cell_volume 828.7(2)
_computing_cell_refinement 'MSC CTR'
_computing_data_collection 'MSC CTR (Molecular Structure Corporation, 19??)'
_computing_data_reduction 'PROCESS TEXSAN (Molecular Structure Corporation, 1985)'
_computing_molecular_graphics 'SHELXTL-Plus (Sheldrick, 1991)'
_computing_publication_material SHELXL93
_computing_structure_refinement 'SHELXL93 (Sheldrick, 1994)'
_computing_structure_solution 'SHELXS86 (Sheldrick, 1990)'
_diffrn_ambient_temperature 293(10)
_diffrn_measurement_device 'Rigaku AFC7R diffractometer'
_diffrn_measurement_method '\w2\q scans'
_diffrn_radiation_monochromator graphite
_diffrn_radiation_source 'normal-focus rotating anode'
_diffrn_radiation_type MoK\a
_diffrn_radiation_wavelength 0.71073
_diffrn_reflns_av_R_equivalents 0.0234
_diffrn_reflns_av_sigmaI/netI 0.0273
_diffrn_reflns_limit_h_max 10
_diffrn_reflns_limit_h_min -11
_diffrn_reflns_limit_k_max 11
_diffrn_reflns_limit_k_min 0
_diffrn_reflns_limit_l_max 11
_diffrn_reflns_limit_l_min 0
_diffrn_reflns_number 1634
_diffrn_reflns_theta_max 24.97
_diffrn_reflns_theta_min 3.15
_diffrn_standards_decay_% 0
_diffrn_standards_interval_count 100
_diffrn_standards_number 3
_exptl_absorpt_coefficient_mu 3.703
_exptl_absorpt_correction_T_max 0.9991
_exptl_absorpt_correction_T_min 0.6662
_exptl_absorpt_correction_type 'Semi-empirical \y scans'
_exptl_crystal_colour Colourless
_exptl_crystal_density_diffrn 1.588
_exptl_crystal_description Needle
_exptl_crystal_F_000 402
_exptl_crystal_size_max 0.50
_exptl_crystal_size_mid 0.25
_exptl_crystal_size_min 0.15
_refine_diff_density_max 0.343
_refine_diff_density_min -0.258
_refine_ls_abs_structure_details 'Flack (1983)'
_refine_ls_abs_structure_Flack -0.01(2)
_refine_ls_extinction_method none
_refine_ls_goodness_of_fit_all 1.124
_refine_ls_goodness_of_fit_obs 1.140
_refine_ls_hydrogen_treatment riding
_refine_ls_matrix_type full
_refine_ls_number_parameters 129
_refine_ls_number_reflns 1029
_refine_ls_number_restraints 1
_refine_ls_restrained_S_all 1.124
_refine_ls_restrained_S_obs 1.140
_refine_ls_R_factor_all 0.0397
_refine_ls_R_factor_obs 0.0343
_refine_ls_shift/esd_max 0.001
_refine_ls_shift/esd_mean 0.000
_refine_ls_structure_factor_coef Fsqd
_refine_ls_weighting_details 'w=1/[\s^2^(Fo^2^)+(0.0471P)^2^+0.4771P] where P=(Fo^2^+2F~c~^2^)/3'
_refine_ls_weighting_scheme calc
_refine_ls_wR_factor_all 0.0944
_refine_ls_wR_factor_obs 0.0909
_reflns_number_observed 940
_reflns_number_total 1029
_reflns_observed_criterion >2sigma(I)
_cod_data_source_file hu1118.cif
_cod_data_source_block mml01
_cod_depositor_comments
;
The following automatic conversions were performed:

'_symmetry_cell_setting' value 'Trigonal' changed to 'trigonal'
according to /home/saulius/struct/CIF-dictionaries/cif_core.dic
dictionary named 'cif_core.dic' version 2.4.1 from 2010-06-29.

Automatic conversion script
Id: cif_fix_values 1715 2011-07-08 13:25:40Z adriana 

The following automatic conversions were performed:

'_refine_ls_weighting_scheme' value ' calc
w=1/[\s^2^(Fo^2^)+(0.0471P)^2^+0.4771P] where P=(Fo^2^+2F~c~^2^)/3'
was changed to 'calc'. New tag '_refine_ls_weighting_details' was
created. The value of the new tag was set to
'w=1/[\s^2^(Fo^2^)+(0.0471P)^2^+0.4771P] where P=(Fo^2^+2F~c~^2^)/3'.

Automatic conversion script
Id: cif_fix_values 3143 2015-03-26 13:38:13Z robertas 
;
_cod_database_code 2003263

loop_
_symmetry_equiv_pos_as_xyz
'x, y, z'
'-y, x-y, z+2/3'
'-x+y, -x, z+1/3'

loop_
_atom_site_aniso_label
_atom_site_aniso_U_11
_atom_site_aniso_U_12
_atom_site_aniso_U_13
_atom_site_aniso_U_22
_atom_site_aniso_U_23
_atom_site_aniso_U_33
Br 0.0843(6) 0.0475(5) -0.0154(5) 0.0699(5) 0.0042(4) 0.0713(5)
O1 0.054(2) 0.033(2) 0.010(2) 0.051(2) -0.003(2) 0.048(2)
O2 0.076(3) 0.043(3) -0.037(3) 0.061(3) -0.022(3) 0.068(3)
O3 0.052(2) 0.023(2) -0.004(2) 0.034(2) -0.008(2) 0.057(3)
N 0.041(2) 0.022(2) 0.001(2) 0.035(2) -0.003(2) 0.036(2)
C1 0.051(4) 0.018(3) 0.007(4) 0.055(4) 0.022(4) 0.080(5)
C2 0.048(3) 0.021(3) -0.008(3) 0.040(3) 0.001(3) 0.042(3)
C3 0.036(3) 0.022(2) -0.004(2) 0.042(3) -0.001(2) 0.032(3)
C4 0.039(3) 0.026(3) -0.001(3) 0.052(4) -0.010(3) 0.044(4)
C5 0.086(6) 0.048(5) 0.050(5) 0.078(6) 0.021(5) 0.087(6)
C6 0.073(5) 0.023(4) 0.021(4) 0.054(4) 0.001(3) 0.057(4)
C7 0.037(3) 0.018(2) 0.001(3) 0.035(3) 0.000(2) 0.042(3)
C8 0.034(3) 0.015(2) 0.004(3) 0.034(3) -0.001(2) 0.045(3)
C9 0.068(5) 0.021(3) 0.007(4) 0.039(3) -0.011(3) 0.068(5)

loop_
_atom_site_label
_atom_site_occupancy
_atom_site_fract_x
_atom_site_fract_y
_atom_site_fract_z
_atom_site_U_iso_or_equiv
_atom_site_thermal_displace_type
_atom_site_calc_flag
_atom_site_refinement_flags
_atom_site_type_symbol
Br 1 -0.21052(10) 0.19080(9) -0.00055(8) 0.0712(3) Uani d . Br
O1 1 -0.0925(5) -0.0922(5) 0.0758(5) 0.0479(10) Uani d . O
O2 1 -0.4777(7) -0.3416(6) 0.0274(6) 0.0642(15) Uani d . O
O3 1 -0.3892(5) -0.4940(5) 0.1089(5) 0.0474(10) Uani d . O
N 1 -0.2783(5) -0.1059(5) 0.2138(5) 0.0361(10) Uani d . N
C1 1 0.0882(9) 0.2359(9) 0.0767(10) 0.066(2) Uani d . C
H1A 1 0.1273(21) 0.3474(10) 0.0751(52) 0.079 Uiso calc R H
H1B 1 0.0931(12) 0.2003(47) -0.0118(24) 0.079 Uiso calc R H
H1C 1 0.1515(15) 0.2136(52) 0.1364(32) 0.079 Uiso calc R H
C2 1 -0.0779(7) 0.1528(7) 0.1240(6) 0.0438(13) Uani d . C
H2 1 -0.0820(7) 0.1949(7) 0.2121(6) 0.053 Uiso calc R H
C3 1 -0.1501(7) -0.0258(7) 0.1358(6) 0.0359(12) Uani d . C
C4 1 -0.3553(7) -0.0435(8) 0.2990(7) 0.0435(14) Uani d . C
H4A 1 -0.3909(7) 0.0168(8) 0.2474(7) 0.052 Uiso calc R H
H4B 1 -0.2857(7) 0.0223(8) 0.3699(7) 0.052 Uiso calc R H
C5 1 -0.4918(11) -0.1912(11) 0.3543(10) 0.081(3) Uani d . C
H5A 1 -0.5127(11) -0.1739(11) 0.4459(10) 0.097 Uiso calc R H
H5B 1 -0.5856(11) -0.2209(11) 0.3012(10) 0.097 Uiso calc R H
C6 1 -0.4526(10) -0.3149(9) 0.3501(8) 0.065(2) Uani d . C
H6A 1 -0.5461(10) -0.4161(9) 0.3335(8) 0.078 Uiso calc R H
H6B 1 -0.4061(10) -0.3204(9) 0.4343(8) 0.078 Uiso calc R H
C7 1 -0.3353(7) -0.2725(7) 0.2363(6) 0.0379(13) Uani d . C
H7 1 -0.2479(7) -0.2871(7) 0.2653(6) 0.045 Uiso calc R H
C8 1 -0.4105(6) -0.3697(6) 0.1108(6) 0.0386(13) Uani d . C
C9 1 -0.4633(9) -0.6029(8) 0.0014(8) 0.061(2) Uani d . C
H9A 1 -0.4520(56) -0.6937(29) 0.0152(29) 0.073 Uiso calc R H
H9B 1 -0.4146(43) -0.5533(22) -0.0818(10) 0.073 Uiso calc R H
H9C 1 -0.5733(16) -0.6348(50) -0.0013(35) 0.073 Uiso calc R H

loop_
_atom_type_symbol
_atom_type_description
_atom_type_scat_source
_atom_type_scat_dispersion_real
_atom_type_scat_dispersion_imag
C C 'International Tables Vol C Tables 4.2.6.8 and 6.1.1.4' 0.0033 0.001
H H 'International Tables Vol C Tables 4.2.6.8 and 6.1.1.4' 0.0000 0.000
N N 'International Tables Vol C Tables 4.2.6.8 and 6.1.1.4' 0.0061 0.003
O O 'International Tables Vol C Tables 4.2.6.8 and 6.1.1.4' 0.0106 0.006
Br Br 'International Tables Vol C Tables 4.2.6.8 and 6.1.1.4' -0.2901 2.

loop_
_geom_angle_atom_site_label_1
_geom_angle_atom_site_label_2
_geom_angle_atom_site_label_3
_geom_angle
_geom_angle_publ_flag
C8 O3 C9 116.1(5) ?
C3 N C7 117.8(5) yes
C3 N C4 128.3(5) yes
C7 N C4 113.1(5) yes
C1 C2 C3 113.9(6) ?
C1 C2 Br 110.0(5) ?
C3 C2 Br 107.1(4) ?
O1 C3 N 121.5(5) ?
O1 C3 C2 120.2(5) ?
N C3 C2 118.3(5) ?
N C4 C5 102.0(5) ?
C6 C5 C4 108.4(6) ?
C5 C6 C7 105.9(6) ?
N C7 C6 103.7(5) ?
N C7 C8 111.7(5) ?
C6 C7 C8 112.4(6) ?
O2 C8 O3 124.3(6) ?
O2 C8 C7 126.0(6) ?
O3 C8 C7 109.6(5) ?

loop_
_geom_bond_atom_site_label_1
_geom_bond_atom_site_label_2
_geom_bond_distance
_geom_bond_publ_flag
Br C2 1.963(6) yes
O1 C3 1.211(7) yes
O2 C8 1.175(8) yes
O3 C8 1.334(7) yes
O3 C9 1.428(8) yes
N C3 1.346(7) yes
N C7 1.453(7) yes
N C4 1.458(8) yes
C1 C2 1.485(10) ?
C2 C3 1.529(8) yes
C4 C5 1.500(10) ?
C5 C6 1.443(12) ?
C6 C7 1.518(9) ?
C7 C8 1.521(9) ?

loop_
_geom_torsion_atom_site_label_1
_geom_torsion_atom_site_label_2
_geom_torsion_atom_site_label_3
_geom_torsion_atom_site_label_4
_geom_torsion
_geom_torsion_publ_flag
C7 N C3 O1 6.9(8) ?
C4 N C3 O1 175.6(6) ?
C7 N C3 C2 -173.3(5) yes
C4 N C3 C2 -4.6(8) ?
C1 C2 C3 O1 -20.0(9) ?
Br C2 C3 O1 101.9(6) ?
C1 C2 C3 N 160.2(6) ?
Br C2 C3 N -77.9(6) ?
C3 N C4 C5 178.2(6) ?
C7 N C4 C5 -12.7(7) ?
N C4 C5 C6 24.3(9) ?
C4 C5 C6 C7 -26.9(10) ?
C3 N C7 C6 167.6(6) ?
C4 N C7 C6 -2.8(7) ?
C3 N C7 C8 -71.2(6) yes
C4 N C7 C8 118.4(5) ?
C5 C6 C7 N 18.0(9) ?
C5 C6 C7 C8 -102.8(8) ?
C9 O3 C8 O2 -4.2(9) ?
C9 O3 C8 C7 175.7(5) ?
N C7 C8 O2 -31.1(9) ?
C6 C7 C8 O2 85.0(8) ?
N C7 C8 O3 149.0(5) ?
C6 C7 C8 O3 -95.0(6) ?

loop_
_cod_related_entry_id
_cod_related_entry_database
_cod_related_entry_code
1 ChemSpider 10259488
